data_4025936
loop_
_publ_author_name
'Karl J. Bonney'
'D. Christopher Braddock'
'Andrew J. P. White'
'Muhammad Yaqoob'

_publ_section_title
;
 Intramolecular Bromonium Ion Assisted Epoxide Ring-Opening: Capture of
 the Oxonium Ion with an Added External Nucleophile
;
_journal_name_full 'Journal of Organic Chemistry'
_journal_page_first 97
_journal_page_last 104
_journal_paper_doi 10.1021/jo101617h
_journal_volume 76
_journal_year 2011
_chemical_formula_moiety 'C15 H13 Br F4 O3'
_chemical_formula_sum 'C15 H13 Br F4 O3'
_chemical_formula_weight 397.16
_chemical_name_systematic
; 
 ? 
;
_space_group_IT_number 14
_symmetry_cell_setting monoclinic
_symmetry_space_group_name_Hall '-P 2ybc'
_symmetry_space_group_name_H-M 'P 1 21/c 1'
_atom_sites_solution_hydrogens geom
_atom_sites_solution_primary direct
_atom_sites_solution_secondary difmap
_audit_creation_method SHELXL-97
_cell_angle_alpha 90
_cell_angle_beta 92.102(4)
_cell_angle_gamma 90
_cell_formula_units_Z 4
_cell_length_a 11.0594(6)
_cell_length_b 6.8012(3)
_cell_length_c 20.1769(9)
_cell_measurement_reflns_used 1615
_cell_measurement_temperature 293(2)
_cell_measurement_theta_max 70.8102
_cell_measurement_theta_min 2.1888
_cell_volume 1516.63(13)
_computing_cell_refinement 'CrysAlis RED, Oxford Diffraction Ltd'
_computing_data_collection 'CrysAlis CCD, Oxford Diffraction Ltd'
_computing_data_reduction 'CrysAlis RED, Oxford Diffraction Ltd'
_computing_molecular_graphics 'Bruker SHELXTL'
_computing_publication_material 'Bruker SHELXTL'
_computing_structure_refinement 'SHELXL-97 (Sheldrick, 1997)'
_computing_structure_solution 'SHELXS-97 (Sheldrick, 1990)'
_diffrn_ambient_temperature 293(2)
_diffrn_detector_area_resol_mean 8.2556
_diffrn_measured_fraction_theta_full 0.981
_diffrn_measured_fraction_theta_max 0.966
_diffrn_measurement_device_type 'OD Xcalibur PX Ultra'
_diffrn_measurement_method 'omega scans'
_diffrn_radiation_monochromator graphite
_diffrn_radiation_source 'Enhance Ultra (Cu) X-ray Source'
_diffrn_radiation_type CuK\a
_diffrn_radiation_wavelength 1.54184
_diffrn_reflns_av_R_equivalents 0.0388
_diffrn_reflns_av_sigmaI/netI 0.0385
_diffrn_reflns_limit_h_max 13
_diffrn_reflns_limit_h_min -13
_diffrn_reflns_limit_k_max 8
_diffrn_reflns_limit_k_min -4
_diffrn_reflns_limit_l_max 24
_diffrn_reflns_limit_l_min -24
_diffrn_reflns_number 5912
_diffrn_reflns_theta_full 70.00
_diffrn_reflns_theta_max 71.33
_diffrn_reflns_theta_min 4.00
_diffrn_standards_number 0
_exptl_absorpt_coefficient_mu 4.236
_exptl_absorpt_correction_T_max 0.640
_exptl_absorpt_correction_T_min 0.405
_exptl_absorpt_correction_type analytical
_exptl_absorpt_process_details
; 
CrysAlis RED, Oxford Diffraction Ltd., 
Version 1.171.33.31 (release 08-01-2009 CrysAlis171 .NET) 
(compiled Jan  8 2009,16:24:04) 
Analytical numeric absorption correction using a multifaceted crystal 
model based on expressions derived by R.C. Clark & J.S. Reid. 
(Clark, R. C. & Reid, J. S. (1995). Acta Cryst. A51, 887-897) 
;
_exptl_crystal_colour Colourless
_exptl_crystal_density_diffrn 1.739
_exptl_crystal_description needles
_exptl_crystal_F_000 792
_exptl_crystal_size_max 0.28
_exptl_crystal_size_mid 0.26
_exptl_crystal_size_min 0.12
_refine_diff_density_max 0.448
_refine_diff_density_min -1.229
_refine_diff_density_rms 0.087
_refine_ls_extinction_method none
_refine_ls_goodness_of_fit_ref 1.101
_refine_ls_hydrogen_treatment constr
_refine_ls_matrix_type full
_refine_ls_number_parameters 208
_refine_ls_number_reflns 2846
_refine_ls_number_restraints 0
_refine_ls_restrained_S_all 1.101
_refine_ls_R_factor_all 0.1001
_refine_ls_R_factor_gt 0.0627
_refine_ls_shift/su_max 0.000
_refine_ls_shift/su_mean 0.000
_refine_ls_structure_factor_coef Fsqd
_refine_ls_weighting_details 'calc w=1/[\s^2^(Fo^2^)+(0.1221P)^2^+0.1501P] where P=(Fo^2^+2Fc^2^)/3'
_refine_ls_weighting_scheme calc
_refine_ls_wR_factor_gt 0.1873
_refine_ls_wR_factor_ref 0.2129
_reflns_number_gt 1761
_reflns_number_total 2846
_reflns_threshold_expression >2sigma(I)
_cod_data_source_file jo101617h_si_001_4.cif
_cod_data_source_block 7c
_cod_database_code 4025936

loop_
_symmetry_equiv_pos_as_xyz
'x, y, z'
'-x, y+1/2, -z+1/2'
'-x, -y, -z'
'x, -y-1/2, z-1/2'

loop_
_atom_site_label
_atom_site_type_symbol
_atom_site_fract_x
_atom_site_fract_y
_atom_site_fract_z
_atom_site_U_iso_or_equiv
_atom_site_adp_type
_atom_site_occupancy
_atom_site_symmetry_multiplicity
_atom_site_calc_flag
_atom_site_refinement_flags
O1 O 0.3583(4) 0.3378(7) 0.2392(2) 0.0737(11) Uani 1 1 d .
C1 C 0.2455(5) 0.2942(9) 0.2046(3) 0.0654(14) Uani 1 1 d .
H1A H 0.2116 0.1767 0.2250 0.078 Uiso 1 1 calc R
C2 C 0.1612(5) 0.4632(10) 0.2171(3) 0.0714(16) Uani 1 1 d .
H2A H 0.1566 0.4768 0.2653 0.086 Uiso 1 1 calc R
Br Br -0.00249(6) 0.40231(12) 0.18229(4) 0.0903(4) Uani 1 1 d .
C3 C 0.2050(6) 0.6572(9) 0.1909(3) 0.0715(16) Uani 1 1 d .
H3A H 0.1556 0.7634 0.2072 0.086 Uiso 1 1 calc R
H3B H 0.1987 0.6578 0.1428 0.086 Uiso 1 1 calc R
C4 C 0.3368(6) 0.6866(9) 0.2143(3) 0.0721(16) Uani 1 1 d .
H4A H 0.3715 0.7890 0.1875 0.087 Uiso 1 1 calc R
H4B H 0.3380 0.7334 0.2597 0.087 Uiso 1 1 calc R
C5 C 0.4159(5) 0.5084(9) 0.2113(3) 0.0648(14) Uani 1 1 d .
H5A H 0.4891 0.5354 0.2387 0.078 Uiso 1 1 calc R
C6 C 0.4558(5) 0.4445(8) 0.1441(3) 0.0604(13) Uani 1 1 d .
H6A H 0.5120 0.3336 0.1493 0.072 Uiso 1 1 calc R
C7 C 0.3516(5) 0.3870(8) 0.0966(3) 0.0620(14) Uani 1 1 d .
H7A H 0.3061 0.5031 0.0831 0.074 Uiso 1 1 calc R
H7B H 0.3828 0.3261 0.0573 0.074 Uiso 1 1 calc R
C8 C 0.2702(6) 0.2439(9) 0.1316(3) 0.0725(16) Uani 1 1 d .
H8A H 0.3065 0.1143 0.1302 0.087 Uiso 1 1 calc R
H8B H 0.1933 0.2374 0.1069 0.087 Uiso 1 1 calc R
O9 O 0.5194(4) 0.6135(5) 0.11537(18) 0.0631(10) Uani 1 1 d .
C10 C 0.6395(5) 0.6212(8) 0.1243(2) 0.0539(12) Uani 1 1 d .
O10 O 0.6989(3) 0.4952(6) 0.1518(2) 0.0671(10) Uani 1 1 d .
C11 C 0.6930(5) 0.8034(8) 0.0963(2) 0.0521(12) Uani 1 1 d .
C12 C 0.6300(5) 0.9636(8) 0.0724(2) 0.0527(12) Uani 1 1 d .
F12 F 0.5083(3) 0.9772(5) 0.07361(17) 0.0698(9) Uani 1 1 d .
C13 C 0.6885(6) 1.1259(8) 0.0479(3) 0.0608(14) Uani 1 1 d .
F13 F 0.6249(3) 1.2799(5) 0.02421(17) 0.0771(9) Uani 1 1 d .
C14 C 0.8125(6) 1.1286(8) 0.0466(3) 0.0665(15) Uani 1 1 d .
F14 F 0.8686(4) 1.2865(6) 0.0230(2) 0.0933(12) Uani 1 1 d .
C15 C 0.8764(5) 0.9704(10) 0.0711(3) 0.0687(15) Uani 1 1 d .
F15 F 0.9986(3) 0.9761(6) 0.0713(2) 0.0940(12) Uani 1 1 d .
C16 C 0.8194(5) 0.8089(8) 0.0951(3) 0.0618(13) Uani 1 1 d .
H16A H 0.8647 0.7022 0.1108 0.074 Uiso 1 1 calc R

loop_
_atom_site_aniso_label
_atom_site_aniso_U_11
_atom_site_aniso_U_22
_atom_site_aniso_U_33
_atom_site_aniso_U_23
_atom_site_aniso_U_13
_atom_site_aniso_U_12
O1 0.065(2) 0.081(3) 0.075(2) 0.029(2) -0.0086(19) -0.004(2)
C1 0.073(4) 0.054(3) 0.069(3) 0.016(3) -0.002(3) -0.006(3)
C2 0.069(4) 0.076(4) 0.069(3) 0.009(3) 0.008(3) 0.005(3)
Br 0.0613(5) 0.0947(6) 0.1144(7) 0.0207(4) -0.0023(4) 0.0025(4)
C3 0.063(4) 0.065(4) 0.087(4) -0.002(3) 0.012(3) 0.011(3)
C4 0.079(4) 0.062(4) 0.076(4) -0.014(3) 0.008(3) -0.004(3)
C5 0.066(4) 0.065(4) 0.062(3) 0.003(3) -0.011(3) -0.008(3)
C6 0.066(3) 0.048(3) 0.067(3) 0.007(2) -0.001(3) 0.005(2)
C7 0.069(4) 0.053(3) 0.063(3) -0.004(3) -0.003(3) 0.002(3)
C8 0.069(4) 0.059(3) 0.090(4) -0.005(3) 0.001(3) -0.008(3)
O9 0.061(2) 0.053(2) 0.075(2) 0.0160(18) -0.0041(18) -0.0063(17)
C10 0.050(3) 0.053(3) 0.059(3) -0.003(2) -0.002(2) -0.002(2)
O10 0.060(2) 0.056(2) 0.084(3) 0.015(2) -0.0008(19) 0.000(2)
C11 0.051(3) 0.051(3) 0.054(3) 0.001(2) 0.004(2) -0.004(2)
C12 0.056(3) 0.053(3) 0.049(2) -0.003(2) 0.004(2) 0.001(2)
F12 0.0622(19) 0.0559(19) 0.091(2) 0.0088(17) 0.0031(16) 0.0070(15)
C13 0.077(4) 0.048(3) 0.057(3) 0.002(2) 0.001(3) 0.000(3)
F13 0.098(3) 0.0522(19) 0.081(2) 0.0091(16) -0.0007(18) 0.0025(18)
C14 0.082(4) 0.053(3) 0.065(3) -0.001(3) 0.010(3) -0.010(3)
F14 0.103(3) 0.072(2) 0.106(3) 0.019(2) 0.018(2) -0.026(2)
C15 0.060(3) 0.070(4) 0.077(4) 0.000(3) 0.006(3) -0.013(3)
F15 0.064(2) 0.092(3) 0.127(3) 0.017(2) 0.014(2) -0.012(2)
C16 0.064(3) 0.058(3) 0.063(3) 0.004(3) 0.002(3) 0.002(3)

loop_
_atom_type_symbol
_atom_type_description
_atom_type_scat_dispersion_real
_atom_type_scat_dispersion_imag
_atom_type_scat_source
C C 0.0181 0.0091 'International Tables Vol C Tables 4.2.6.8 and 6.1.1.4'
H H 0.0000 0.0000 'International Tables Vol C Tables 4.2.6.8 and 6.1.1.4'
O O 0.0492 0.0322 'International Tables Vol C Tables 4.2.6.8 and 6.1.1.4'
F F 0.0727 0.0534 'International Tables Vol C Tables 4.2.6.8 and 6.1.1.4'
Br Br -0.6763 1.2805 'International Tables Vol C Tables 4.2.6.8 and 6.1.1.4'

loop_
_geom_angle_atom_site_label_1
_geom_angle_atom_site_label_2
_geom_angle_atom_site_label_3
_geom_angle
C1 O1 C5 111.3(4)
O1 C1 C2 107.0(5)
O1 C1 C8 109.2(5)
C2 C1 C8 117.4(5)
C1 C2 C3 113.6(5)
C1 C2 Br 110.3(4)
C3 C2 Br 111.3(4)
C2 C3 C4 108.7(5)
C5 C4 C3 115.7(5)
O1 C5 C4 111.5(5)
O1 C5 C6 105.4(5)
C4 C5 C6 117.4(5)
O9 C6 C5 106.8(4)
O9 C6 C7 108.2(4)
C5 C6 C7 113.7(5)
C8 C7 C6 108.7(5)
C7 C8 C1 115.4(5)
C10 O9 C6 117.6(4)
O10 C10 O9 123.9(5)
O10 C10 C11 123.2(5)
O9 C10 C11 112.8(4)
C12 C11 C16 117.9(5)
C12 C11 C10 126.1(5)
C16 C11 C10 116.1(5)
F12 C12 C11 122.8(5)
F12 C12 C13 115.6(5)
C11 C12 C13 121.5(5)
F13 C13 C14 119.6(5)
F13 C13 C12 120.4(5)
C14 C13 C12 120.0(5)
F14 C14 C15 121.3(6)
F14 C14 C13 119.6(6)
C15 C14 C13 119.0(5)
F15 C15 C16 119.8(6)
F15 C15 C14 118.8(5)
C16 C15 C14 121.5(6)
C15 C16 C11 120.2(5)

loop_
_geom_bond_atom_site_label_1
_geom_bond_atom_site_label_2
_geom_bond_distance
O1 C1 1.438(7)
O1 C5 1.448(7)
C1 C2 1.507(9)
C1 C8 1.546(9)
C2 C3 1.508(9)
C2 Br 1.962(6)
C3 C4 1.528(9)
C4 C5 1.498(9)
C5 C6 1.506(8)
C6 O9 1.477(6)
C6 C7 1.522(8)
C7 C8 1.517(8)
O9 C10 1.335(6)
C10 O10 1.203(6)
C10 C11 1.493(7)
C11 C12 1.372(7)
C11 C16 1.399(8)
C12 F12 1.350(6)
C12 C13 1.380(8)
C13 F13 1.340(6)
C13 C14 1.373(9)
C14 F14 1.336(6)
C14 C15 1.369(8)
C15 F15 1.352(7)
C15 C16 1.365(8)
